data_1508670
loop_
_publ_author_name
'Aggarwal, Trapti'
'Jha, Rajeev R.'
'Tiwari, Rakesh K.'
'Kumar, Sonu'
'Kotla, Siva K Reddy'
'Kumar, Sushil'
'Verma, Akhilesh K.'

_publ_section_title
;
 Palladium-catalyzed regioselective [3 + 2] annulation of internal alkynes
 and iodo-pyranoquinolines with concomitant ring opening.
;
_journal_issue 20
_journal_name_full 'Organic letters'
_journal_page_first 5184
_journal_page_last 5187
_journal_paper_doi 10.1021/ol3022935
_journal_volume 14
_journal_year 2012
_chemical_formula_moiety 'C30 H25 N O2'
_chemical_formula_sum 'C30 H25 N O2'
_chemical_formula_weight 431.51
_chemical_name_systematic
;
 ?
;
_space_group_IT_number 14
_symmetry_cell_setting monoclinic
_symmetry_space_group_name_Hall '-P 2yn'
_symmetry_space_group_name_H-M 'P 1 21/n 1'
_atom_sites_solution_hydrogens geom
_atom_sites_solution_primary direct
_atom_sites_solution_secondary difmap
_audit_creation_method SHELXL-97
_cell_angle_alpha 90.00
_cell_angle_beta 101.406(19)
_cell_angle_gamma 90.00
_cell_formula_units_Z 4
_cell_length_a 12.248(3)
_cell_length_b 9.8892(14)
_cell_length_c 18.728(3)
_cell_measurement_temperature 293(2)
_cell_measurement_theta_max 25.00
_cell_measurement_theta_min 3.10
_cell_volume 2223.6(7)
_computing_structure_refinement 'SHELXL-97 (Sheldrick, 1997)'
_computing_structure_solution 'SHELXL-97 (Sheldrick, 1997)'
_diffrn_ambient_temperature 293(2)
_diffrn_measured_fraction_theta_full 0.998
_diffrn_measured_fraction_theta_max 0.998
_diffrn_measurement_device_type 'Xcalibur, Sapphire3'
_diffrn_measurement_method '\w scans'
_diffrn_radiation_monochromator graphite
_diffrn_radiation_source 'fine-focus sealed tube'
_diffrn_radiation_type MoK\a
_diffrn_radiation_wavelength 0.71073
_diffrn_reflns_av_R_equivalents 0.0914
_diffrn_reflns_av_sigmaI/netI 0.1249
_diffrn_reflns_limit_h_max 10
_diffrn_reflns_limit_h_min -14
_diffrn_reflns_limit_k_max 11
_diffrn_reflns_limit_k_min -11
_diffrn_reflns_limit_l_max 22
_diffrn_reflns_limit_l_min -22
_diffrn_reflns_number 14793
_diffrn_reflns_theta_full 25.00
_diffrn_reflns_theta_max 25.00
_diffrn_reflns_theta_min 3.02
_exptl_absorpt_coefficient_mu 0.080
_exptl_absorpt_correction_T_max 0.9849
_exptl_absorpt_correction_T_min 0.9826
_exptl_absorpt_correction_type multi-scan
_exptl_absorpt_process_details sadabs
_exptl_crystal_density_diffrn 1.289
_exptl_crystal_density_method 'not measured'
_exptl_crystal_F_000 912
_exptl_crystal_size_max 0.22
_exptl_crystal_size_mid 0.20
_exptl_crystal_size_min 0.19
_refine_diff_density_max 0.880
_refine_diff_density_min -0.237
_refine_diff_density_rms 0.057
_refine_ls_extinction_coef 0.0049(10)
_refine_ls_extinction_expression Fc^*^=kFc[1+0.001xFc^2^\l^3^/sin(2\q)]^-1/4^
_refine_ls_extinction_method SHELXL
_refine_ls_goodness_of_fit_ref 1.079
_refine_ls_hydrogen_treatment mixed
_refine_ls_matrix_type full
_refine_ls_number_parameters 303
_refine_ls_number_reflns 3918
_refine_ls_number_restraints 0
_refine_ls_restrained_S_all 1.079
_refine_ls_R_factor_all 0.1526
_refine_ls_R_factor_gt 0.0905
_refine_ls_shift/su_max 0.000
_refine_ls_shift/su_mean 0.000
_refine_ls_structure_factor_coef Fsqd
_refine_ls_weighting_details 'calc w=1/[\s^2^(Fo^2^)+(0.0589P)^2^+0.1178P] where P=(Fo^2^+2Fc^2^)/3'
_refine_ls_weighting_scheme calc
_refine_ls_wR_factor_gt 0.1553
_refine_ls_wR_factor_ref 0.1790
_reflns_number_gt 2418
_reflns_number_total 3918
_reflns_threshold_expression >2sigma(I)
_cod_data_source_file ol3022935_si_001.cif
_cod_data_source_block shelxl
_cod_original_cell_volume 2223.7(7)
_cod_original_sg_symbol_H-M 'P 21/n'
_cod_database_code 1508670

loop_
_symmetry_equiv_pos_as_xyz
'x, y, z'
'-x+1/2, y+1/2, -z+1/2'
'-x, -y, -z'
'x-1/2, -y-1/2, z-1/2'

loop_
_atom_site_label
_atom_site_type_symbol
_atom_site_fract_x
_atom_site_fract_y
_atom_site_fract_z
_atom_site_U_iso_or_equiv
_atom_site_adp_type
_atom_site_occupancy
_atom_site_symmetry_multiplicity
_atom_site_calc_flag
_atom_site_refinement_flags
C1 C 0.4263(4) 0.1065(4) 0.5791(2) 0.0305(10) Uani 1 1 d .
C2 C 0.5459(3) 0.1234(3) 0.60722(19) 0.0237(9) Uani 1 1 d .
C3 C 0.6099(3) 0.1392(3) 0.5564(2) 0.0272(10) Uani 1 1 d .
H3 H 0.5755 0.1546 0.5082 0.033 Uiso 1 1 calc R
C4 C 0.7280(4) 0.1327(3) 0.5749(2) 0.0272(10) Uani 1 1 d .
C5 C 0.7924(4) 0.1334(4) 0.5212(2) 0.0322(11) Uani 1 1 d .
H5 H 0.7576 0.1451 0.4728 0.039 Uiso 1 1 calc R
C6 C 0.9046(4) 0.1172(4) 0.5381(2) 0.0335(11) Uani 1 1 d .
H6 H 0.9464 0.1211 0.5018 0.040 Uiso 1 1 calc R
C7 C 0.9566(4) 0.0948(4) 0.6103(2) 0.0335(11) Uani 1 1 d .
H7 H 1.0332 0.0810 0.6219 0.040 Uiso 1 1 calc R
C8 C 0.8950(3) 0.0930(3) 0.6646(2) 0.0289(10) Uani 1 1 d .
H8 H 0.9302 0.0764 0.7126 0.035 Uiso 1 1 calc R
C9 C 0.7809(3) 0.1157(3) 0.64826(19) 0.0222(9) Uani 1 1 d .
C10 C 0.5961(3) 0.1140(3) 0.68298(19) 0.0234(9) Uani 1 1 d .
C11 C 0.5569(3) 0.1040(3) 0.7466(2) 0.0237(9) Uani 1 1 d .
C12 C 0.4399(3) 0.0930(4) 0.75967(19) 0.0247(9) Uani 1 1 d .
C13 C 0.3666(3) 0.2198(3) 0.7594(2) 0.0249(9) Uani 1 1 d .
C14 C 0.3814(4) 0.2650(4) 0.8390(2) 0.0437(12) Uani 1 1 d .
H14A H 0.4580 0.2880 0.8572 0.066 Uiso 1 1 calc R
H14B H 0.3601 0.1928 0.8677 0.066 Uiso 1 1 calc R
H14C H 0.3354 0.3426 0.8421 0.066 Uiso 1 1 calc R
C15 C 0.2446(3) 0.1837(4) 0.7312(2) 0.0408(12) Uani 1 1 d .
H15A H 0.2237 0.1110 0.7597 0.061 Uiso 1 1 calc R
H15B H 0.2344 0.1563 0.6812 0.061 Uiso 1 1 calc R
H15C H 0.1989 0.2612 0.7351 0.061 Uiso 1 1 calc R
C16 C 0.4019(4) 0.3348(3) 0.7151(2) 0.0354(11) Uani 1 1 d .
H16A H 0.4787 0.3564 0.7337 0.053 Uiso 1 1 calc R
H16B H 0.3568 0.4129 0.7187 0.053 Uiso 1 1 calc R
H16C H 0.3927 0.3079 0.6650 0.053 Uiso 1 1 calc R
C17 C 0.6504(3) 0.1062(3) 0.80510(19) 0.0237(9) Uani 1 1 d .
C18 C 0.6511(3) 0.1057(3) 0.88454(19) 0.0246(9) Uani 1 1 d .
C19 C 0.6242(3) -0.0101(4) 0.9192(2) 0.0298(10) Uani 1 1 d .
H19 H 0.6029 -0.0881 0.8923 0.036 Uiso 1 1 calc R
C20 C 0.6288(4) -0.0098(4) 0.9929(2) 0.0357(11) Uani 1 1 d .
H20 H 0.6124 -0.0886 1.0157 0.043 Uiso 1 1 calc R
C21 C 0.6573(3) 0.1054(4) 1.0337(2) 0.0368(11) Uani 1 1 d .
H21 H 0.6599 0.1044 1.0837 0.044 Uiso 1 1 calc R
C22 C 0.6821(4) 0.2223(4) 0.9999(2) 0.0347(11) Uani 1 1 d .
H22 H 0.7001 0.3011 1.0268 0.042 Uiso 1 1 calc R
C23 C 0.6798(3) 0.2213(4) 0.9258(2) 0.0307(10) Uani 1 1 d .
H23 H 0.6979 0.2997 0.9033 0.037 Uiso 1 1 calc R
C24 C 0.7462(3) 0.1166(3) 0.77697(19) 0.0234(9) Uani 1 1 d .
C25 C 0.8601(3) 0.1282(3) 0.81981(19) 0.0248(9) Uani 1 1 d .
C26 C 0.9036(3) 0.0246(4) 0.86763(19) 0.0278(10) Uani 1 1 d .
H26 H 0.8598 -0.0506 0.8722 0.033 Uiso 1 1 calc R
C27 C 1.0103(4) 0.0319(4) 0.9083(2) 0.0334(11) Uani 1 1 d .
H27 H 1.0376 -0.0371 0.9407 0.040 Uiso 1 1 calc R
C28 C 1.0760(4) 0.1412(4) 0.9008(2) 0.0363(11) Uani 1 1 d .
H28 H 1.1488 0.1450 0.9271 0.044 Uiso 1 1 calc R
C29 C 1.0345(4) 0.2456(4) 0.8546(2) 0.0385(11) Uani 1 1 d .
H29 H 1.0793 0.3199 0.8501 0.046 Uiso 1 1 calc R
C30 C 0.9271(4) 0.2406(4) 0.8148(2) 0.0310(10) Uani 1 1 d .
H30 H 0.8991 0.3124 0.7845 0.037 Uiso 1 1 calc R
N1 N 0.7142(3) 0.1199(3) 0.70147(15) 0.0223(8) Uani 1 1 d .
O2 O 0.4099(2) -0.0146(2) 0.78042(14) 0.0375(8) Uani 1 1 d .
O1 O 0.3599(2) 0.0620(2) 0.61308(15) 0.0354(8) Uani 1 1 d .
H1 H 0.399(3) 0.131(3) 0.523(2) 0.040(11) Uiso 1 1 d .

loop_
_atom_site_aniso_label
_atom_site_aniso_U_11
_atom_site_aniso_U_22
_atom_site_aniso_U_33
_atom_site_aniso_U_23
_atom_site_aniso_U_13
_atom_site_aniso_U_12
C1 0.030(3) 0.034(2) 0.026(3) -0.0048(19) 0.001(2) 0.003(2)
C2 0.026(3) 0.022(2) 0.022(2) 0.0005(16) 0.0006(19) 0.0003(17)
C3 0.033(3) 0.031(2) 0.017(2) 0.0021(16) 0.002(2) 0.0006(19)
C4 0.029(3) 0.026(2) 0.023(2) -0.0003(17) -0.002(2) 0.0019(18)
C5 0.037(3) 0.037(2) 0.022(2) 0.0016(17) 0.004(2) 0.005(2)
C6 0.037(3) 0.033(2) 0.031(3) 0.0004(19) 0.009(2) 0.006(2)
C7 0.030(3) 0.034(2) 0.036(3) -0.0020(19) 0.006(2) 0.0086(19)
C8 0.032(3) 0.031(2) 0.024(2) -0.0005(17) 0.006(2) 0.0048(19)
C9 0.024(2) 0.0194(19) 0.024(2) -0.0028(16) 0.0059(19) 0.0018(17)
C10 0.024(2) 0.0191(19) 0.025(2) 0.0013(16) -0.0007(19) 0.0013(17)
C11 0.028(2) 0.0173(18) 0.026(2) 0.0005(16) 0.0047(19) -0.0030(17)
C12 0.027(3) 0.027(2) 0.018(2) 0.0028(17) -0.0010(18) -0.0027(18)
C13 0.025(2) 0.025(2) 0.025(2) 0.0021(16) 0.0068(19) -0.0016(18)
C14 0.051(3) 0.052(3) 0.031(3) -0.001(2) 0.014(2) -0.001(2)
C15 0.028(3) 0.041(2) 0.055(3) 0.003(2) 0.009(2) 0.003(2)
C16 0.042(3) 0.025(2) 0.041(3) 0.0012(18) 0.014(2) 0.007(2)
C17 0.028(3) 0.0209(19) 0.022(2) 0.0005(16) 0.0034(19) -0.0006(18)
C18 0.020(2) 0.033(2) 0.019(2) 0.0017(18) -0.0010(17) -0.0024(18)
C19 0.029(3) 0.031(2) 0.029(2) 0.0015(18) 0.005(2) 0.0028(18)
C20 0.037(3) 0.042(3) 0.028(3) 0.012(2) 0.006(2) 0.000(2)
C21 0.027(3) 0.065(3) 0.018(2) 0.000(2) 0.0020(19) 0.001(2)
C22 0.032(3) 0.045(3) 0.028(3) -0.010(2) 0.006(2) -0.010(2)
C23 0.031(3) 0.029(2) 0.030(2) 0.0020(18) 0.002(2) -0.0027(19)
C24 0.026(3) 0.020(2) 0.022(2) 0.0010(16) 0.0013(19) -0.0020(17)
C25 0.028(3) 0.026(2) 0.021(2) -0.0017(17) 0.0066(19) 0.0017(18)
C26 0.030(3) 0.032(2) 0.022(2) -0.0021(17) 0.008(2) 0.0025(19)
C27 0.032(3) 0.044(3) 0.023(2) -0.0019(19) 0.003(2) 0.016(2)
C28 0.025(3) 0.051(3) 0.031(3) -0.015(2) 0.000(2) 0.004(2)
C29 0.035(3) 0.043(3) 0.038(3) -0.015(2) 0.008(2) -0.006(2)
C30 0.038(3) 0.026(2) 0.028(2) -0.0009(18) 0.006(2) 0.001(2)
N1 0.022(2) 0.0251(17) 0.0187(18) 0.0011(13) 0.0019(15) -0.0023(14)
O2 0.037(2) 0.0268(15) 0.0467(18) 0.0094(13) 0.0035(15) -0.0063(13)
O1 0.0300(19) 0.0413(16) 0.0347(17) -0.0033(13) 0.0060(15) -0.0032(14)

loop_
_atom_type_symbol
_atom_type_description
_atom_type_scat_dispersion_real
_atom_type_scat_dispersion_imag
_atom_type_scat_source
C C 0.0033 0.0016 'International Tables Vol C Tables 4.2.6.8 and 6.1.1.4'
H H 0.0000 0.0000 'International Tables Vol C Tables 4.2.6.8 and 6.1.1.4'
N N 0.0061 0.0033 'International Tables Vol C Tables 4.2.6.8 and 6.1.1.4'
O O 0.0106 0.0060 'International Tables Vol C Tables 4.2.6.8 and 6.1.1.4'

loop_
_geom_angle_atom_site_label_1
_geom_angle_atom_site_label_2
_geom_angle_atom_site_label_3
_geom_angle
O1 C1 C2 125.5(4)
O1 C1 H1 119(2)
C2 C1 H1 115(2)
C3 C2 C10 120.5(4)
C3 C2 C1 115.9(3)
C10 C2 C1 123.4(4)
C2 C3 C4 121.7(4)
C2 C3 H3 119.1
C4 C3 H3 119.1
C5 C4 C9 119.2(4)
C5 C4 C3 121.2(3)
C9 C4 C3 119.5(4)
C6 C5 C4 121.4(4)
C6 C5 H5 119.3
C4 C5 H5 119.3
C5 C6 C7 119.5(4)
C5 C6 H6 120.2
C7 C6 H6 120.2
C8 C7 C6 120.3(4)
C8 C7 H7 119.8
C6 C7 H7 119.8
C7 C8 C9 120.5(4)
C7 C8 H8 119.7
C9 C8 H8 119.7
C8 C9 C4 118.9(4)
C8 C9 N1 123.2(3)
C4 C9 N1 117.9(4)
C11 C10 N1 107.8(3)
C11 C10 C2 135.1(4)
N1 C10 C2 117.1(4)
C10 C11 C17 107.5(4)
C10 C11 C12 130.9(3)
C17 C11 C12 121.6(3)
O2 C12 C11 118.2(3)
O2 C12 C13 120.1(4)
C11 C12 C13 120.9(3)
C16 C13 C15 110.6(3)
C16 C13 C14 108.7(3)
C15 C13 C14 108.9(3)
C16 C13 C12 112.5(3)
C15 C13 C12 110.0(3)
C14 C13 C12 106.1(3)
C13 C14 H14A 109.5
C13 C14 H14B 109.5
H14A C14 H14B 109.5
C13 C14 H14C 109.5
H14A C14 H14C 109.5
H14B C14 H14C 109.5
C13 C15 H15A 109.5
C13 C15 H15B 109.5
H15A C15 H15B 109.5
C13 C15 H15C 109.5
H15A C15 H15C 109.5
H15B C15 H15C 109.5
C13 C16 H16A 109.5
C13 C16 H16B 109.5
H16A C16 H16B 109.5
C13 C16 H16C 109.5
H16A C16 H16C 109.5
H16B C16 H16C 109.5
C24 C17 C11 108.8(3)
C24 C17 C18 123.0(4)
C11 C17 C18 128.1(4)
C23 C18 C19 118.5(3)
C23 C18 C17 120.4(3)
C19 C18 C17 121.1(3)
C20 C19 C18 120.2(4)
C20 C19 H19 119.9
C18 C19 H19 119.9
C19 C20 C21 121.1(4)
C19 C20 H20 119.5
C21 C20 H20 119.5
C20 C21 C22 119.5(4)
C20 C21 H21 120.2
C22 C21 H21 120.2
C21 C22 C23 119.5(4)
C21 C22 H22 120.3
C23 C22 H22 120.3
C22 C23 C18 121.2(3)
C22 C23 H23 119.4
C18 C23 H23 119.4
C17 C24 N1 107.4(3)
C17 C24 C25 125.7(3)
N1 C24 C25 126.8(3)
C26 C25 C30 118.3(4)
C26 C25 C24 119.5(3)
C30 C25 C24 122.2(3)
C27 C26 C25 121.0(4)
C27 C26 H26 119.5
C25 C26 H26 119.5
C28 C27 C26 119.8(4)
C28 C27 H27 120.1
C26 C27 H27 120.1
C27 C28 C29 120.2(4)
C27 C28 H28 119.9
C29 C28 H28 119.9
C28 C29 C30 120.5(4)
C28 C29 H29 119.8
C30 C29 H29 119.8
C29 C30 C25 120.2(4)
C29 C30 H30 119.9
C25 C30 H30 119.9
C24 N1 C9 129.2(3)
C24 N1 C10 108.4(3)
C9 N1 C10 122.1(3)

loop_
_geom_bond_atom_site_label_1
_geom_bond_atom_site_label_2
_geom_bond_distance
C1 O1 1.209(5)
C1 C2 1.465(5)
C1 H1 1.06(4)
C2 C3 1.355(5)
C2 C10 1.434(5)
C3 C4 1.422(5)
C3 H3 0.9300
C4 C5 1.395(5)
C4 C9 1.408(5)
C5 C6 1.358(6)
C5 H5 0.9300
C6 C7 1.394(5)
C6 H6 0.9300
C7 C8 1.382(5)
C7 H7 0.9300
C8 C9 1.389(5)
C8 H8 0.9300
C9 N1 1.408(5)
C10 C11 1.373(5)
C10 N1 1.420(5)
C11 C17 1.420(5)
C11 C12 1.505(5)
C12 O2 1.215(4)
C12 C13 1.541(5)
C13 C16 1.520(5)
C13 C15 1.525(5)
C13 C14 1.534(5)
C14 H14A 0.9600
C14 H14B 0.9600
C14 H14C 0.9600
C15 H15A 0.9600
C15 H15B 0.9600
C15 H15C 0.9600
C16 H16A 0.9600
C16 H16B 0.9600
C16 H16C 0.9600
C17 C24 1.381(5)
C17 C18 1.486(5)
C18 C23 1.386(5)
C18 C19 1.388(5)
C19 C20 1.370(5)
C19 H19 0.9300
C20 C21 1.378(5)
C20 H20 0.9300
C21 C22 1.380(5)
C21 H21 0.9300
C22 C23 1.382(5)
C22 H22 0.9300
C23 H23 0.9300
C24 N1 1.391(4)
C24 C25 1.470(5)
C25 C26 1.395(5)
C25 C30 1.395(5)
C26 C27 1.379(5)
C26 H26 0.9300
C27 C28 1.371(6)
C27 H27 0.9300
C28 C29 1.379(5)
C28 H28 0.9300
C29 C30 1.379(5)
C29 H29 0.9300
C30 H30 0.9300

loop_
_geom_torsion_atom_site_label_1
_geom_torsion_atom_site_label_2
_geom_torsion_atom_site_label_3
_geom_torsion_atom_site_label_4
_geom_torsion
O1 C1 C2 C3 162.6(4)
O1 C1 C2 C10 -12.7(6)
C10 C2 C3 C4 6.7(5)
C1 C2 C3 C4 -168.7(3)
C2 C3 C4 C5 172.5(3)
C2 C3 C4 C9 -3.0(5)
C9 C4 C5 C6 0.4(5)
C3 C4 C5 C6 -175.1(3)
C4 C5 C6 C7 2.3(6)
C5 C6 C7 C8 -1.9(6)
C6 C7 C8 C9 -1.1(5)
C7 C8 C9 C4 3.7(5)
C7 C8 C9 N1 -177.7(3)
C5 C4 C9 C8 -3.3(5)
C3 C4 C9 C8 172.2(3)
C5 C4 C9 N1 178.0(3)
C3 C4 C9 N1 -6.5(5)
C3 C2 C10 C11 176.6(4)
C1 C2 C10 C11 -8.3(6)
C3 C2 C10 N1 -0.9(5)
C1 C2 C10 N1 174.2(3)
N1 C10 C11 C17 1.1(4)
C2 C10 C11 C17 -176.6(4)
N1 C10 C11 C12 -179.3(3)
C2 C10 C11 C12 3.0(7)
C10 C11 C12 O2 108.4(4)
C17 C11 C12 O2 -72.0(5)
C10 C11 C12 C13 -81.6(5)
C17 C11 C12 C13 98.0(4)
O2 C12 C13 C16 -165.9(3)
C11 C12 C13 C16 24.4(5)
O2 C12 C13 C15 -42.2(5)
C11 C12 C13 C15 148.1(3)
O2 C12 C13 C14 75.4(4)
C11 C12 C13 C14 -94.3(4)
C10 C11 C17 C24 -0.4(4)
C12 C11 C17 C24 179.9(3)
C10 C11 C17 C18 176.3(3)
C12 C11 C17 C18 -3.3(5)
C24 C17 C18 C23 68.5(5)
C11 C17 C18 C23 -107.8(4)
C24 C17 C18 C19 -110.9(4)
C11 C17 C18 C19 72.7(5)
C23 C18 C19 C20 -1.6(6)
C17 C18 C19 C20 177.9(4)
C18 C19 C20 C21 1.7(7)
C19 C20 C21 C22 -0.3(7)
C20 C21 C22 C23 -1.2(6)
C21 C22 C23 C18 1.2(6)
C19 C18 C23 C22 0.2(6)
C17 C18 C23 C22 -179.3(4)
C11 C17 C24 N1 -0.4(4)
C18 C17 C24 N1 -177.4(3)
C11 C17 C24 C25 177.0(3)
C18 C17 C24 C25 0.0(6)
C17 C24 C25 C26 61.1(5)
N1 C24 C25 C26 -122.0(4)
C17 C24 C25 C30 -118.6(4)
N1 C24 C25 C30 58.3(5)
C30 C25 C26 C27 -0.8(5)
C24 C25 C26 C27 179.6(3)
C25 C26 C27 C28 -1.3(6)
C26 C27 C28 C29 2.0(6)
C27 C28 C29 C30 -0.7(6)
C28 C29 C30 C25 -1.4(6)
C26 C25 C30 C29 2.1(6)
C24 C25 C30 C29 -178.3(3)
C17 C24 N1 C9 -172.7(3)
C25 C24 N1 C9 9.9(6)
C17 C24 N1 C10 1.1(4)
C25 C24 N1 C10 -176.3(3)
C8 C9 N1 C24 6.9(6)
C4 C9 N1 C24 -174.5(3)
C8 C9 N1 C10 -166.1(3)
C4 C9 N1 C10 12.5(5)
C11 C10 N1 C24 -1.3(4)
C2 C10 N1 C24 176.8(3)
C11 C10 N1 C9 172.9(3)
C2 C10 N1 C9 -8.9(5)

loop_
_cod_related_entry_id
_cod_related_entry_database
_cod_related_entry_code
1 ChemSpider 30652036
